data_1100951
loop_
_publ_author_name
'Rajesh Koner'
'Hsin-Huang Lin'
'Ho-Hsiang Wei'
'Sasankasekhar Mohanta'

_publ_section_title
;

Syntheses, Structures, and Magnetic Properties of Diphenoxo-Bridged

MIILnIII Complexes Derived from N,N'-Ethylenebis(3-ethoxysalicylaldiimine)

(M = Cu or Ni; Ln = Ce-Yb): Observation of Surprisingly Strong Exchange

Interactions

;
_journal_name_full 'Inorganic Chemistry'
_journal_page_first 3524
_journal_page_last 3536
_journal_paper_doi 10.1021/ic048196h
_journal_volume 44
_journal_year 2005
_chemical_formula_sum 'C20 H22 Cu Ho N5 O13'
_chemical_formula_weight 768.90
_chemical_name_systematic
;

 ?

;
_space_group_IT_number 19
_symmetry_cell_setting orthorhombic
_symmetry_space_group_name_Hall 'P 2ac 2ab'
_symmetry_space_group_name_H-M 'P 21 21 21'
_atom_sites_solution_hydrogens geom
_atom_sites_solution_primary direct
_atom_sites_solution_secondary difmap
_audit_creation_method SHELXL-97
_cell_angle_alpha 90.00
_cell_angle_beta 90.00
_cell_angle_gamma 90.00
_cell_formula_units_Z 4
_cell_length_a 8.583(3)
_cell_length_b 13.749(3)
_cell_length_c 21.191(3)
_cell_measurement_temperature 293(2)
_cell_volume 2500.7(11)
_computing_structure_refinement 'SHELXL-97 (Sheldrick, 1997)'
_computing_structure_solution 'SHELXS-97 (Sheldrick, 1997)'
_diffrn_ambient_temperature 293(2)
_diffrn_measured_fraction_theta_full 0.999
_diffrn_measured_fraction_theta_max 0.999
_diffrn_radiation_monochromator graphite
_diffrn_radiation_source 'fine-focus sealed tube'
_diffrn_radiation_type MoK\a
_diffrn_radiation_wavelength 0.71073
_diffrn_reflns_av_R_equivalents 0.0000
_diffrn_reflns_av_sigmaI/netI 0.0648
_diffrn_reflns_limit_h_max 10
_diffrn_reflns_limit_h_min -1
_diffrn_reflns_limit_k_max 16
_diffrn_reflns_limit_k_min -1
_diffrn_reflns_limit_l_max 25
_diffrn_reflns_limit_l_min -1
_diffrn_reflns_number 2518
_diffrn_reflns_theta_full 25.00
_diffrn_reflns_theta_max 25.00
_diffrn_reflns_theta_min 1.92
_exptl_absorpt_coefficient_mu 4.070
_exptl_crystal_colour Red
_exptl_crystal_density_diffrn 2.042
_exptl_crystal_density_method 'not measured'
_exptl_crystal_F_000 1508
_exptl_crystal_size_max 48
_exptl_crystal_size_mid 28
_exptl_crystal_size_min 12
_refine_diff_density_max 2.881
_refine_diff_density_min -0.843
_refine_diff_density_rms 0.165
_refine_ls_abs_structure_details 'Flack H D (1983), Acta Cryst. A39, 876-881'
_refine_ls_abs_structure_Flack 0.02(4)
_refine_ls_extinction_coef 0.00021(14)
_refine_ls_extinction_expression Fc^*^=kFc[1+0.001xFc^2^\l^3^/sin(2\q)]^-1/4^
_refine_ls_extinction_method SHELXL
_refine_ls_goodness_of_fit_ref 1.079
_refine_ls_hydrogen_treatment mixed
_refine_ls_matrix_type full
_refine_ls_number_parameters 362
_refine_ls_number_reflns 2518
_refine_ls_number_restraints 0
_refine_ls_restrained_S_all 1.079
_refine_ls_R_factor_all 0.0723
_refine_ls_R_factor_gt 0.0456
_refine_ls_shift/su_max 0.001
_refine_ls_shift/su_mean 0.000
_refine_ls_structure_factor_coef Fsqd
_refine_ls_weighting_details 'calc w=1/[\s^2^(Fo^2^)+(0.0571P)^2^+0.0000P] where P=(Fo^2^+2Fc^2^)/3'
_refine_ls_weighting_scheme calc
_refine_ls_wR_factor_gt 0.1003
_refine_ls_wR_factor_ref 0.1152
_reflns_number_gt 1899
_reflns_number_total 2518
_reflns_threshold_expression >2sigma(I)
_cod_data_source_file ic048196hsi20050224_082436_06.cif
_cod_data_source_block cuho
_cod_depositor_comments
;
The following automatic conversions were performed:
'_symmetry_cell_setting' value 'Orthorhombic' changed to 'orthorhombic'
according to '/home/saulius/struct/CIF-dictionaries/cif_core.dic'
dictionary named 'cif_core.dic' version 2.4.1 from 2010-06-29.

Automatic conversion script
Id: cif_fix_enum 1527 2010-12-29 10:47:43Z saulius 
;
_cod_original_cell_volume 2500.8(10)
_cod_database_code 1100951

loop_
_symmetry_equiv_pos_as_xyz
'x, y, z'
'-x+1/2, -y, z+1/2'
'-x, y+1/2, -z+1/2'
'x+1/2, -y+1/2, -z'

loop_
_atom_site_label
_atom_site_type_symbol
_atom_site_fract_x
_atom_site_fract_y
_atom_site_fract_z
_atom_site_U_iso_or_equiv
_atom_site_adp_type
_atom_site_occupancy
_atom_site_symmetry_multiplicity
_atom_site_calc_flag
_atom_site_refinement_flags
_atom_site_disorder_assembly
_atom_site_disorder_group
Ho Ho 0.25990(6) 0.49805(6) 0.10040(3) 0.0310(2) Uani 1 1 d . . .
Cu Cu -0.0624(2) 0.55616(13) 0.18325(9) 0.0377(5) Uani 1 1 d . . .
N1 N -0.2004(14) 0.4870(10) 0.2380(6) 0.043(3) Uani 1 1 d . . .
N2 N -0.1735(16) 0.6681(10) 0.2095(7) 0.043(4) Uani 1 1 d . . .
O2 O 0.0930(13) 0.6239(6) 0.1362(5) 0.041(3) Uani 1 1 d . . .
O10 O 0.2866(11) 0.4948(11) -0.0128(5) 0.052(3) Uani 1 1 d . . .
N4 N 0.1442(16) 0.5042(13) -0.0255(6) 0.052(3) Uani 1 1 d . . .
O8 O 0.1029(16) 0.5068(11) -0.0808(5) 0.073(4) Uani 1 1 d . . .
O9 O 0.0591(14) 0.5242(9) 0.0206(6) 0.065(4) Uani 1 1 d . . .
O4 O 0.3190(11) 0.6810(7) 0.0703(5) 0.037(2) Uani 1 1 d . . .
O12 O 0.3176(16) 0.5375(10) 0.2113(6) 0.056(4) Uani 1 1 d . . .
C15 C 0.2179(17) 0.7545(10) 0.0897(7) 0.037(3) Uani 1 1 d . . .
O13 O 0.3604(11) 0.3904(8) 0.1841(5) 0.046(3) Uani 1 1 d . . .
O11 O 0.3990(16) 0.4294(12) 0.2803(5) 0.082(5) Uani 1 1 d . . .
C16 C 0.0949(18) 0.7193(10) 0.1263(7) 0.032(4) Uani 1 1 d . . .
O6 O 0.5344(13) 0.5376(8) 0.1119(6) 0.055(3) Uani 1 1 d . . .
C10 C -0.143(2) 0.7574(12) 0.1900(10) 0.051(5) Uani 1 1 d . . .
H10A H -0.2091 0.8064 0.2038 0.061 Uiso 1 1 calc R . .
C14 C 0.233(2) 0.8502(10) 0.0744(7) 0.044(4) Uani 1 1 d . . .
H14A H 0.3162 0.8720 0.0503 0.053 Uiso 1 1 calc R . .
C11 C -0.0168(17) 0.7859(10) 0.1498(7) 0.034(3) Uani 1 1 d . . .
N3 N 0.5952(15) 0.4670(11) 0.0825(7) 0.050(4) Uani 1 1 d . . .
C12 C -0.0003(19) 0.8827(10) 0.1324(8) 0.044(4) Uani 1 1 d . . .
H12A H -0.0742 0.9273 0.1463 0.053 Uiso 1 1 calc R . .
C19 C 0.4544(17) 0.7100(11) 0.0331(7) 0.043(4) Uani 1 1 d . . .
H19B H 0.4233 0.7584 0.0022 0.051 Uiso 1 1 calc R . .
H19A H 0.4946 0.6540 0.0105 0.051 Uiso 1 1 calc R . .
O7 O 0.5023(14) 0.4052(9) 0.0598(6) 0.062(4) Uani 1 1 d . . .
C13 C 0.1179(19) 0.9151(11) 0.0962(8) 0.051(4) Uani 1 1 d . . .
H13A H 0.1236 0.9806 0.0855 0.061 Uiso 1 1 calc R . .
O1 O 0.0472(11) 0.4433(7) 0.1545(4) 0.032(2) Uani 1 1 d . . .
O3 O 0.1658(11) 0.3248(7) 0.0772(4) 0.035(2) Uani 1 1 d . . .
C7 C -0.2217(17) 0.3951(11) 0.2370(7) 0.036(3) Uani 1 1 d . . .
H7A H -0.2931 0.3692 0.2654 0.044 Uiso 1 1 calc R . .
O5 O 0.7330(13) 0.4614(13) 0.0761(7) 0.088(5) Uani 1 1 d . . .
C1 C -0.0126(15) 0.3544(9) 0.1550(7) 0.030(3) Uani 1 1 d . . .
C9 C -0.3111(18) 0.6460(12) 0.2486(8) 0.044(4) Uani 1 1 d . . .
H9A H -0.4030 0.6397 0.2223 0.053 Uiso 1 1 calc R . .
H9B H -0.3288 0.6977 0.2789 0.053 Uiso 1 1 calc R . .
C17 C 0.240(2) 0.2604(11) 0.0314(7) 0.050(4) Uani 1 1 d . . .
H17B H 0.2979 0.2995 0.0013 0.059 Uiso 1 1 calc R . .
H17A H 0.1599 0.2257 0.0083 0.059 Uiso 1 1 calc R . .
C8 C -0.2785(18) 0.5531(11) 0.2816(7) 0.045(4) Uani 1 1 d . . .
H8B H -0.2126 0.5650 0.3180 0.054 Uiso 1 1 calc R . .
H8A H -0.3752 0.5243 0.2962 0.054 Uiso 1 1 calc R . .
C20 C 0.580(2) 0.7512(12) 0.0744(9) 0.059(5) Uani 1 1 d . . .
H20A H 0.6672 0.7697 0.0489 0.089 Uiso 1 1 calc R . .
H20C H 0.6117 0.7031 0.1045 0.089 Uiso 1 1 calc R . .
H20B H 0.5404 0.8073 0.0962 0.089 Uiso 1 1 calc R . .
C2 C 0.0434(19) 0.2879(11) 0.1140(8) 0.041(4) Uani 1 1 d . . .
C6 C -0.1438(19) 0.3289(11) 0.1953(8) 0.035(4) Uani 1 1 d . . .
N5 N 0.3584(17) 0.4522(14) 0.2269(7) 0.051(4) Uani 1 1 d . . .
C3 C -0.0142(19) 0.1919(11) 0.1084(9) 0.050(4) Uani 1 1 d . . .
H3A H 0.0269 0.1481 0.0794 0.060 Uiso 1 1 calc R . .
C5 C -0.194(2) 0.2306(11) 0.1915(9) 0.047(4) Uani 1 1 d . . .
H5A H -0.2705 0.2091 0.2195 0.056 Uiso 1 1 calc R . .
C4 C -0.136(2) 0.1668(12) 0.1486(9) 0.057(5) Uani 1 1 d . . .
H4A H -0.1781 0.1046 0.1460 0.068 Uiso 1 1 calc R . .
C18 C 0.3472(19) 0.1888(11) 0.0601(9) 0.052(5) Uani 1 1 d . . .
H18A H 0.3920 0.1489 0.0277 0.078 Uiso 1 1 calc R . .
H18C H 0.2905 0.1486 0.0892 0.078 Uiso 1 1 calc R . .
H18B H 0.4286 0.2224 0.0822 0.078 Uiso 1 1 calc R . .

loop_
_atom_site_aniso_label
_atom_site_aniso_U_11
_atom_site_aniso_U_22
_atom_site_aniso_U_33
_atom_site_aniso_U_23
_atom_site_aniso_U_13
_atom_site_aniso_U_12
Ho 0.0272(3) 0.0269(3) 0.0387(3) -0.0030(4) 0.0035(3) 0.0005(4)
Cu 0.0327(9) 0.0281(8) 0.0523(11) -0.0037(9) 0.0098(9) 0.0029(8)
N1 0.035(6) 0.051(8) 0.042(7) -0.013(7) 0.007(5) -0.003(7)
N2 0.033(7) 0.041(7) 0.055(10) -0.019(7) 0.003(7) 0.007(6)
O2 0.043(6) 0.013(4) 0.066(8) 0.002(5) 0.018(6) 0.004(5)
O10 0.048(6) 0.049(6) 0.060(6) -0.003(7) 0.012(5) 0.006(8)
N4 0.070(9) 0.039(7) 0.046(8) 0.003(10) 0.004(7) -0.004(11)
O8 0.099(9) 0.073(8) 0.048(6) 0.002(8) -0.010(7) 0.023(10)
O9 0.046(6) 0.083(11) 0.065(7) 0.006(7) 0.007(6) 0.003(7)
O4 0.035(5) 0.030(5) 0.047(6) 0.001(5) 0.003(5) 0.002(5)
O12 0.051(8) 0.052(7) 0.063(9) -0.004(7) 0.004(7) 0.003(6)
C15 0.033(8) 0.030(7) 0.047(9) -0.005(6) -0.003(7) 0.001(6)
O13 0.039(6) 0.055(7) 0.045(7) 0.002(6) -0.008(5) 0.002(5)
O11 0.080(9) 0.125(13) 0.040(7) 0.019(8) -0.016(7) -0.054(10)
C16 0.030(9) 0.028(7) 0.040(8) -0.002(7) -0.003(7) 0.004(7)
O6 0.039(6) 0.045(6) 0.079(8) -0.007(6) 0.008(7) 0.008(5)
C10 0.050(11) 0.031(8) 0.072(14) -0.012(9) -0.013(10) 0.021(8)
C14 0.053(10) 0.029(7) 0.051(9) 0.003(6) -0.006(9) -0.008(8)
C11 0.037(8) 0.026(7) 0.040(8) -0.011(7) -0.002(8) 0.012(7)
N3 0.030(7) 0.058(9) 0.061(9) 0.019(7) 0.005(7) 0.010(7)
C12 0.045(9) 0.025(7) 0.063(11) -0.007(7) -0.005(8) 0.005(7)
C19 0.039(8) 0.038(8) 0.051(10) -0.001(7) 0.012(8) -0.004(7)
O7 0.052(7) 0.066(8) 0.069(8) -0.022(7) -0.008(7) 0.015(7)
C13 0.056(10) 0.034(8) 0.064(11) 0.007(8) -0.001(9) 0.009(8)
O1 0.027(5) 0.027(5) 0.043(5) -0.007(5) 0.012(5) 0.000(5)
O3 0.038(6) 0.034(5) 0.033(5) -0.011(5) 0.003(5) -0.001(5)
C7 0.031(8) 0.042(8) 0.037(8) -0.001(7) 0.000(7) -0.008(7)
O5 0.035(6) 0.129(13) 0.101(10) 0.021(9) 0.006(7) 0.018(8)
C1 0.020(7) 0.023(6) 0.046(8) -0.005(6) -0.005(6) 0.004(6)
C9 0.035(8) 0.053(10) 0.045(10) -0.015(8) 0.006(8) 0.003(8)
C17 0.067(11) 0.039(8) 0.043(9) 0.000(7) 0.005(10) 0.016(10)
C8 0.038(9) 0.042(8) 0.055(9) -0.009(8) 0.015(8) -0.001(8)
C20 0.049(10) 0.045(10) 0.084(13) 0.005(9) -0.006(10) -0.037(9)
C2 0.032(9) 0.038(8) 0.054(11) 0.003(8) -0.011(9) 0.001(7)
C6 0.036(9) 0.040(8) 0.029(8) -0.004(7) 0.003(7) -0.002(7)
N5 0.033(8) 0.079(11) 0.041(9) -0.006(9) 0.013(7) -0.020(8)
C3 0.044(9) 0.036(9) 0.069(12) -0.001(9) -0.006(10) -0.002(7)
C5 0.055(11) 0.033(8) 0.052(11) 0.015(8) 0.004(9) -0.004(8)
C4 0.050(10) 0.029(8) 0.091(14) -0.010(9) 0.002(10) -0.005(8)
C18 0.052(10) 0.031(8) 0.072(12) 0.008(8) 0.028(9) 0.001(8)

loop_
_atom_type_symbol
_atom_type_description
_atom_type_scat_dispersion_real
_atom_type_scat_dispersion_imag
_atom_type_scat_source
C C 0.0033 0.0016 'International Tables Vol C Tables 4.2.6.8 and 6.1.1.4'
H H 0.0000 0.0000 'International Tables Vol C Tables 4.2.6.8 and 6.1.1.4'
N N 0.0061 0.0033 'International Tables Vol C Tables 4.2.6.8 and 6.1.1.4'
O O 0.0106 0.0060 'International Tables Vol C Tables 4.2.6.8 and 6.1.1.4'
Cu Cu 0.3201 1.2651 'International Tables Vol C Tables 4.2.6.8 and 6.1.1.4'
Ho Ho -0.2175 4.6783 'International Tables Vol C Tables 4.2.6.8 and 6.1.1.4'

loop_
_geom_angle_atom_site_label_1
_geom_angle_atom_site_label_2
_geom_angle_atom_site_label_3
_geom_angle
_geom_angle_site_symmetry_1
_geom_angle_site_symmetry_3
_geom_angle_publ_flag
O1 Ho O2 66.3(3) . . ?
O1 Ho O10 124.7(3) . . ?
O2 Ho O10 112.9(4) . . ?
O1 Ho O6 143.0(4) . . ?
O2 Ho O6 113.0(4) . . ?
O10 Ho O6 90.7(4) . . ?
O1 Ho O9 80.3(4) . . ?
O2 Ho O9 71.8(4) . . ?
O10 Ho O9 51.7(4) . . ?
O6 Ho O9 136.1(4) . . ?
O1 Ho O12 75.8(4) . . ?
O2 Ho O12 69.8(4) . . ?
O10 Ho O12 159.2(4) . . ?
O6 Ho O12 70.1(4) . . ?
O9 Ho O12 140.4(4) . . ?
O1 Ho O13 73.8(3) . . ?
O2 Ho O13 114.8(3) . . ?
O10 Ho O13 132.2(4) . . ?
O6 Ho O13 73.9(4) . . ?
O9 Ho O13 146.5(4) . . ?
O12 Ho O13 51.4(4) . . ?
O1 Ho O3 62.5(3) . . ?
O2 Ho O3 123.3(3) . . ?
O10 Ho O3 79.7(4) . . ?
O6 Ho O3 122.2(3) . . ?
O9 Ho O3 77.4(4) . . ?
O12 Ho O3 116.8(4) . . ?
O13 Ho O3 72.0(3) . . ?
O1 Ho O7 130.3(4) . . ?
O2 Ho O7 162.2(4) . . ?
O10 Ho O7 65.4(4) . . ?
O6 Ho O7 50.5(4) . . ?
O9 Ho O7 114.2(4) . . ?
O12 Ho O7 105.3(4) . . ?
O13 Ho O7 70.2(4) . . ?
O3 Ho O7 74.4(4) . . ?
O1 Ho O4 126.0(3) . . ?
O2 Ho O4 59.9(3) . . ?
O10 Ho O4 76.1(4) . . ?
O6 Ho O4 68.0(3) . . ?
O9 Ho O4 80.1(4) . . ?
O12 Ho O4 89.0(4) . . ?
O13 Ho O4 132.6(3) . . ?
O3 Ho O4 153.9(3) . . ?
O7 Ho O4 103.6(4) . . ?
O1 Ho N4 101.6(4) . . ?
O2 Ho N4 93.9(4) . . ?
O10 Ho N4 26.0(4) . . ?
O6 Ho N4 115.2(4) . . ?
O9 Ho N4 25.9(4) . . ?
O12 Ho N4 163.3(5) . . ?
O13 Ho N4 144.4(5) . . ?
O3 Ho N4 74.8(4) . . ?
O7 Ho N4 89.1(4) . . ?
O4 Ho N4 79.2(4) . . ?
O1 Ho N5 72.2(4) . . ?
O2 Ho N5 92.2(4) . . ?
O10 Ho N5 153.4(4) . . ?
O6 Ho N5 70.8(4) . . ?
O9 Ho N5 152.1(4) . . ?
O12 Ho N5 26.0(4) . . ?
O13 Ho N5 25.4(4) . . ?
O3 Ho N5 93.9(4) . . ?
O7 Ho N5 88.0(4) . . ?
O4 Ho N5 112.1(4) . . ?
N4 Ho N5 168.7(5) . . ?
N2 Cu O2 96.2(5) . . ?
N2 Cu N1 85.1(6) . . ?
O2 Cu N1 173.3(5) . . ?
N2 Cu O1 178.4(5) . . ?
O2 Cu O1 83.4(4) . . ?
N1 Cu O1 95.4(5) . . ?
N2 Cu Ho 139.3(4) . . ?
O2 Cu Ho 43.1(3) . . ?
N1 Cu Ho 135.0(4) . . ?
O1 Cu Ho 40.5(3) . . ?
C7 N1 C8 124.2(13) . . ?
C7 N1 Cu 124.7(11) . . ?
C8 N1 Cu 111.1(10) . . ?
C10 N2 C9 121.8(15) . . ?
C10 N2 Cu 124.2(13) . . ?
C9 N2 Cu 113.6(10) . . ?
C16 O2 Cu 125.0(10) . . ?
C16 O2 Ho 131.5(10) . . ?
Cu O2 Ho 103.5(4) . . ?
N4 O10 Ho 96.8(8) . . ?
O8 N4 O9 124.9(15) . . ?
O8 N4 O10 119.3(14) . . ?
O9 N4 O10 115.0(13) . . ?
O8 N4 Ho 176.4(11) . . ?
O9 N4 Ho 58.6(8) . . ?
O10 N4 Ho 57.2(7) . . ?
N4 O9 Ho 95.5(9) . . ?
C15 O4 C19 117.2(11) . . ?
C15 O4 Ho 119.9(8) . . ?
C19 O4 Ho 122.9(8) . . ?
N5 O12 Ho 95.8(10) . . ?
C14 C15 O4 124.9(14) . . ?
C14 C15 C16 122.5(15) . . ?
O4 C15 C16 112.6(12) . . ?
N5 O13 Ho 96.3(10) . . ?
O2 C16 C15 116.0(13) . . ?
O2 C16 C11 125.1(14) . . ?
C15 C16 C11 118.9(13) . . ?
N3 O6 Ho 100.3(9) . . ?
N2 C10 C11 126.2(15) . . ?
C15 C14 C13 118.1(16) . . ?
C12 C11 C16 117.2(15) . . ?
C12 C11 C10 119.9(13) . . ?
C16 C11 C10 123.0(14) . . ?
O5 N3 O7 122.7(18) . . ?
O5 N3 O6 120.9(18) . . ?
O7 N3 O6 116.4(12) . . ?
O5 N3 Ho 175.2(15) . . ?
O7 N3 Ho 61.8(7) . . ?
O6 N3 Ho 54.6(7) . . ?
C13 C12 C11 123.0(15) . . ?
O4 C19 C20 111.0(13) . . ?
N3 O7 Ho 92.8(9) . . ?
C12 C13 C14 120.3(14) . . ?
C1 O1 Cu 123.7(8) . . ?
C1 O1 Ho 128.2(8) . . ?
Cu O1 Ho 106.6(4) . . ?
C2 O3 C17 118.5(12) . . ?
C2 O3 Ho 117.7(8) . . ?
C17 O3 Ho 123.6(9) . . ?
N1 C7 C6 124.9(14) . . ?
O1 C1 C2 118.8(14) . . ?
O1 C1 C6 121.7(12) . . ?
C2 C1 C6 119.3(13) . . ?
N2 C9 C8 107.0(13) . . ?
O3 C17 C18 113.7(13) . . ?
N1 C8 C9 108.9(13) . . ?
C1 C2 O3 112.3(13) . . ?
C1 C2 C3 124.2(16) . . ?
O3 C2 C3 123.5(15) . . ?
C5 C6 C7 119.7(15) . . ?
C5 C6 C1 115.6(14) . . ?
C7 C6 C1 124.7(13) . . ?
O11 N5 O13 119.7(19) . . ?
O11 N5 O12 123.9(18) . . ?
O13 N5 O12 116.4(16) . . ?
O11 N5 Ho 177.8(15) . . ?
O13 N5 Ho 58.3(9) . . ?
O12 N5 Ho 58.2(9) . . ?
C4 C3 C2 116.3(16) . . ?
C4 C5 C6 122.5(17) . . ?
C5 C4 C3 121.8(16) . . ?

loop_
_geom_bond_atom_site_label_1
_geom_bond_atom_site_label_2
_geom_bond_distance
_geom_bond_site_symmetry_2
_geom_bond_publ_flag
Ho O1 2.283(9) . ?
Ho O2 2.371(9) . ?
Ho O10 2.410(11) . ?
Ho O6 2.430(11) . ?
Ho O9 2.441(12) . ?
Ho O12 2.462(13) . ?
Ho O13 2.465(11) . ?
Ho O3 2.563(9) . ?
Ho O7 2.588(12) . ?
Ho O4 2.644(9) . ?
Ho N4 2.848(14) . ?
Ho N5 2.881(17) . ?
Cu N2 1.894(13) . ?
Cu O2 1.908(10) . ?
Cu N1 1.912(12) . ?
Cu O1 1.915(9) . ?
N1 C7 1.277(18) . ?
N1 C8 1.459(18) . ?
N2 C10 1.32(2) . ?
N2 C9 1.47(2) . ?
O2 C16 1.329(16) . ?
O10 N4 1.258(17) . ?
N4 O8 1.224(15) . ?
N4 O9 1.251(16) . ?
O4 C15 1.393(16) . ?
O4 C19 1.460(17) . ?
O12 N5 1.268(19) . ?
C15 C14 1.361(19) . ?
C15 C16 1.40(2) . ?
O13 N5 1.245(18) . ?
O11 N5 1.224(18) . ?
C16 C11 1.42(2) . ?
O6 N3 1.265(17) . ?
C10 C11 1.43(2) . ?
C14 C13 1.41(2) . ?
C11 C12 1.39(2) . ?
N3 O5 1.193(17) . ?
N3 O7 1.260(17) . ?
C12 C13 1.35(2) . ?
C19 C20 1.50(2) . ?
O1 C1 1.325(16) . ?
O3 C2 1.404(19) . ?
O3 C17 1.461(16) . ?
C7 C6 1.43(2) . ?
C1 C2 1.35(2) . ?
C1 C6 1.46(2) . ?
C9 C8 1.48(2) . ?
C17 C18 1.48(2) . ?
C2 C3 1.41(2) . ?
C6 C5 1.42(2) . ?
C3 C4 1.39(2) . ?
C5 C4 1.36(2) . ?
